data_2004284
loop_
_publ_author_name
'Azumi, R.'
'Honda, K.'
'Goto, M.'
'Akimoto, J.'
'Oosawa, Y.'
'Tachibana, H.'
'Nakamura, T.'
'Tanaka, M.'
'Matsumoto, M.'

_publ_section_title
;
 Bis(4-nitroanilinium) Tetrachlorocadmate
;
_journal_issue 12
_journal_name_full 'Acta Crystallographica Section C'
_journal_page_first 2534
_journal_page_last 2537
_journal_paper_doi 10.1107/S0108270195007384
_journal_volume 51
_journal_year 1995
_chemical_formula_moiety '(C6 H7 N2 O2 1+)2, (Cd Cl4 2-)'
_chemical_formula_sum 'C12 H14 Cd Cl4 N4 O4'
_chemical_formula_weight 532.49
_chemical_name_systematic
;
bis(4-nitroanilinium)tetrachlorocadmate
;
_space_group_IT_number 61
_symmetry_cell_setting orthorhombic
_symmetry_space_group_name_Hall '-P 2ac 2ab'
_symmetry_space_group_name_H-M 'P b c a'
_audit_creation_method 'from TEXRAY.INF file'
_cell_angle_alpha 90
_cell_angle_beta 90
_cell_angle_gamma 90
_cell_formula_units_Z 4
_cell_length_a 33.131(3)
_cell_length_b 7.7920(10)
_cell_length_c 7.2560(10)
_cell_measurement_reflns_used 23
_cell_measurement_temperature 293
_cell_measurement_theta_max 17.7
_cell_measurement_theta_min 10.7
_cell_volume 1873.2(4)
_computing_cell_refinement 'MSC/AFC Diffractometer Control Software'
_computing_data_collection
;
MSC/AFC Diffractometer Control Software
(Molecular Structure Corporation, 1988)
;
_computing_data_reduction 'TEXSAN PROCESS (Molecular Structure Corporation, 1989)'
_computing_molecular_graphics 'ORTEPII (Johnson, 1976)'
_computing_publication_material 'TEXSAN FINISH'
_computing_structure_refinement 'TEXSAN LS'
_computing_structure_solution 'MULTAN78 (Main et al., 1978)'
_diffrn_ambient_temperature 293
_diffrn_measurement_device 'Rigaku AFC-5S'
_diffrn_measurement_method \w
_diffrn_radiation_monochromator graphite
_diffrn_radiation_source 'X-ray tube'
_diffrn_radiation_type 'Mo K\a'
_diffrn_radiation_wavelength 0.7107
_diffrn_reflns_av_R_equivalents 0.0
_diffrn_reflns_limit_h_max 46
_diffrn_reflns_limit_h_min 0
_diffrn_reflns_limit_k_max 10
_diffrn_reflns_limit_k_min 0
_diffrn_reflns_limit_l_max 10
_diffrn_reflns_limit_l_min 0
_diffrn_reflns_number 2741
_diffrn_reflns_theta_max 30.0
_diffrn_reflns_theta_min 1.5
_diffrn_standards_decay_% -1.47
_diffrn_standards_interval_count 50
_diffrn_standards_number 3
_exptl_absorpt_coefficient_mu 1.7620
_exptl_absorpt_correction_T_max 0.771
_exptl_absorpt_correction_T_min 0.766
_exptl_absorpt_correction_type sphere
_exptl_absorpt_process_details International_Tables
_exptl_crystal_colour 'pale yellow'
_exptl_crystal_density_diffrn 1.888
_exptl_crystal_description sphere
_exptl_crystal_F_000 1048.00
_exptl_crystal_size_rad 0.1
_refine_diff_density_max 0.28250
_refine_diff_density_min -0.53580
_refine_ls_extinction_method none
_refine_ls_goodness_of_fit_obs 2.170
_refine_ls_hydrogen_treatment refall
_refine_ls_matrix_type full
_refine_ls_number_constraints 3
_refine_ls_number_parameters 143
_refine_ls_number_reflns 2120
_refine_ls_number_restraints 0
_refine_ls_R_factor_obs 0.028
_refine_ls_shift/esd_max 0.0150
_refine_ls_structure_factor_coef F
_refine_ls_weighting_details 'w = 1/[\s^2^(F) + 0.000196F^2^]'
_refine_ls_weighting_scheme calc
_refine_ls_wR_factor_obs 0.034
_reflns_number_observed 2120
_reflns_number_total 2741
_reflns_observed_criterion refl_observed_if_I_>_3.0_sigma(I)
_cod_data_source_file kh1041.cif
_cod_data_source_block pNA2CdCl4
_cod_depositor_comments
;
The following automatic conversions were performed:

'_atom_site_refinement_flags' value 's' changed to 'S' according to
/home/saulius/struct/CIF-dictionaries/cif_core.dic dictionary named
'cif_core.dic' version 2.4.1 from 2010-06-29.

Automatic conversion script
Id: cif_fix_values 1715 2011-07-08 13:25:40Z adriana 

The following automatic conversions were performed:

'_refine_ls_weighting_scheme' value 'calc w = 1/[\s^2^(F) +
0.000196F^2^]' was changed to 'calc'. New tag
'_refine_ls_weighting_details' was created. The value of the new tag
was set to 'w = 1/[\s^2^(F) + 0.000196F^2^]'.

Automatic conversion script
Id: cif_fix_values 3143 2015-03-26 13:38:13Z robertas 
;
_cod_original_cell_volume 1873.2(3)
_cod_original_formula_sum 'C12 H14 N4 O4 Cd Cl4'
_cod_database_code 2004284

loop_
_symmetry_equiv_pos_as_xyz
'   +x,   +y,   +z'
'1/2+x,1/2-y,   -z'
'   -x,1/2+y,1/2-z'
'1/2-x,   -y,1/2+z'
'   -x,   -y,   -z'
'1/2-x,1/2+y,   +z'
'   +x,1/2-y,1/2+z'
'1/2+x,   +y,1/2-z'

loop_
_atom_site_aniso_label
_atom_site_aniso_U_11
_atom_site_aniso_U_22
_atom_site_aniso_U_33
_atom_site_aniso_U_12
_atom_site_aniso_U_13
_atom_site_aniso_U_23
Cd 0.02300(10) 0.02500(10) 0.02600(10) 0.00190(10) 0.00160(10) -0.00180(10)
Cl1 0.0231(3) 0.0331(4) 0.0479(4) 0.0018(3) 0.0000(3) 0.0013(4)
Cl2 0.0355(3) 0.0339(4) 0.0305(3) -0.0014(3) -0.0017(3) 0.0106(3)
O1 0.052(2) 0.078(2) 0.078(2) 0.0200(10) 0.028(2) -0.003(2)
O2 0.0310(10) 0.071(2) 0.106(3) 0.0040(10) 0.0060(10) 0.008(2)
N1 0.0270(10) 0.035(2) 0.043(2) 0.0000(10) 0.0030(10) -0.0020(10)
N2 0.0320(10) 0.048(2) 0.059(2) 0.0050(10) 0.0110(10) 0.019(2)
C1 0.0270(10) 0.0310(10) 0.0340(10) 0.0010(10) 0.0020(10) 0.0020(10)
C2 0.040(2) 0.038(2) 0.052(2) -0.006(2) 0.002(2) -0.015(2)
C3 0.041(2) 0.045(2) 0.053(2) 0.004(2) 0.011(2) -0.017(2)
C4 0.0290(10) 0.037(2) 0.040(2) 0.0040(10) 0.0080(10) 0.008(2)
C5 0.032(2) 0.036(2) 0.065(2) -0.0030(10) -0.005(2) -0.004(2)
C6 0.030(2) 0.033(2) 0.058(2) 0.0020(10) -0.0020(10) -0.011(2)

loop_
_atom_site_label
_atom_site_fract_x
_atom_site_fract_y
_atom_site_fract_z
_atom_site_U_iso_or_equiv
_atom_site_thermal_displace_type
_atom_site_refinement_flags
Cd 0 0 0 .02470(10) Uani S
Cl1 .07402(2) -.06030(10) -.02210(10) .03470(10) Uani .
Cl2 -.01224(2) -0.28504(9) .21450(10) .03330(10) Uani .
O1 .24166(8) -0.7297(4) -0.2271(4) .0692(10) Uani .
O2 .26068(8) -0.5419(4) -.0312(5) .0692(10) Uani .
N1 .07142(9) -0.4643(4) .0300(5) .0353(7) Uani .
N2 .23457(9) -0.6190(4) -0.1150(4) .0465(9) Uani .
C1 .11360(9) -0.5044(4) -.0075(4) .0307(6) Uani .
C2 .12320(10) -0.6488(5) -0.1054(5) .0436(10) Uani .
C3 .16340(10) -0.6855(5) -0.1405(5) .0462(10) Uani .
C4 .19204(9) -0.5769(4) -.0773(5) .0351(9) Uani .
C5 .18300(10) -0.4317(5) .0242(5) .0445(10) Uani .
C6 .14319(10) -0.3950(4) .0598(5) .0407(9) Uani .
H2 .1070(10) -0.716(5) -0.129(5) .050(10) Uiso .
H3 .1690(10) -0.779(4) -0.198(5) .043(10) Uiso .
H5 .2030(10) -0.355(5) .071(5) .050(10) Uiso .
H6 .1355(9) -0.288(4) .125(5) .050(10) Uiso .
H11 .0680(10) -0.481(4) .141(5) .050(10) Uiso .
H12 .0670(10) -0.357(5) -.003(5) .060(10) Uiso .
H13 .0570(10) -0.534(5) -.035(5) .050(10) Uiso .

loop_
_atom_type_symbol
_atom_type_scat_dispersion_real
_atom_type_scat_dispersion_imag
_atom_type_scat_source
C 0.003 0.002 'International Tables'
H 0.000 0.000 'International Tables'
N 0.006 0.003 'International Tables'
O 0.011 0.006 'International Tables'
Cd -0.807 1.202 'International Tables'
Cl 0.148 0.159 'International Tables'

loop_
_geom_angle_atom_site_label_1
_geom_angle_atom_site_label_2
_geom_angle_atom_site_label_3
_geom_angle_site_symmetry_3
_geom_angle
_geom_angle_publ_flag
Cl1 Cd Cl1 5 180.0 yes
Cl1 Cd Cl2 . 91.68(2) yes
Cl1 Cd Cl2 3_555 91.07(2) yes
Cl2 Cd Cl2 3_555 95.127(9) yes
Cl2 Cd Cl2 5 180.0 yes
Cd Cl2 Cd 3_545 156.56(3) yes
C1 N1 H11 . 106(2) no
C1 N1 H12 . 107(2) no
C1 N1 H13 . 107(2) no
H11 N1 H12 . 112(3) no
H11 N1 H13 . 110(3) no
H12 N1 H13 . 111(3) no
O1 N2 O2 . 123.4(3) no
O1 N2 C4 . 118.0(3) no
O2 N2 C4 . 118.6(3) no
N1 C1 C2 . 119.8(3) no
N1 C1 C6 . 118.7(3) no
C2 C1 C6 . 121.5(3) no
C1 C2 C3 . 119.3(3) no
C1 C2 H2 . 120(2) no
C3 C2 H2 . 119(2) no
C2 C3 C4 . 118.9(3) no
C2 C3 H3 . 118(2) no
C4 C3 H3 . 122(2) no
N2 C4 C3 . 118.0(3) no
N2 C4 C5 . 119.3(3) no
C3 C4 C5 . 122.6(3) no
C4 C5 C6 . 118.6(3) no
C4 C5 H5 . 123(2) no
C6 C5 H5 . 118(2) no
C1 C6 C5 . 118.9(3) no
C1 C6 H6 . 120.0(10) no
C5 C6 H6 . 120.0(10) no

loop_
_geom_bond_atom_site_label_1
_geom_bond_atom_site_label_2
_geom_bond_site_symmetry_2
_geom_bond_distance
_geom_bond_publ_flag
Cd Cl1 . 2.5021(7) yes
Cd Cl2 . 2.7423(7) yes
Cd Cl2 3_555 2.6947(7) yes
O1 N2 . 1.208(4) no
O2 N2 . 1.216(4) no
N1 C1 . 1.458(4) no
N1 H11 . 0.83(4) no
N1 H12 . 0.88(4) no
N1 H13 . 0.87(4) no
N2 C4 . 1.472(4) no
C1 C2 . 1.368(4) no
C1 C6 . 1.388(4) no
C2 C3 . 1.384(5) no
C2 H2 . 0.77(4) no
C3 C4 . 1.352(5) no
C3 H3 . 0.86(3) no
C4 C5 . 1.384(5) no
C5 C6 . 1.372(4) no
C5 H5 . 0.96(4) no
C6 H6 . 0.99(3) no

loop_
_geom_contact_atom_site_label_1
_geom_contact_atom_site_label_2
_geom_contact_distance
_geom_contact_site_symmetry_2
_geom_contact_publ_flag
H11 Cl1 2.47(4) 7_545 yes
H12 Cl1 2.33(4) . yes
H13 Cl2 2.42(4) 5_545 yes
